data_1538252
loop_
_publ_author_name
'Gunther, O.'
'Bronger, W.'

_publ_section_title
;
 Cs2 Pt3 S4 und Rb2 Pt3 S4, Synthese und Struktur
;
_journal_name_full 'Journal of the Less-Common Metals'
_journal_page_first 255
_journal_page_last 255
_journal_volume 31
_journal_year 1973
_chemical_formula_sum 'Pt3 Rb2 S4'
_space_group_IT_number 69
_symmetry_space_group_name_Hall '-F 2 2'
_symmetry_space_group_name_H-M 'F m m m'
_cell_angle_alpha 90
_cell_angle_beta 90
_cell_angle_gamma 90
_cell_formula_units_Z 4
_cell_length_a 6.39
_cell_length_b 10.84
_cell_length_c 13.3
_cell_volume 921.259
_citation_journal_id_ASTM JCOMAH
_cod_data_source_file Gunther_JCOMAH_1973_1510.cif
_cod_data_source_block Pt3Rb2S4
_cod_original_cell_volume 921.2591
_cod_database_code 1538252

loop_
_symmetry_equiv_pos_as_xyz
x,y,z
-x,-y,z
x,-y,-z
-x,y,-z
-x,-y,-z
x,y,-z
-x,y,z
x,-y,z
x,y+1/2,z+1/2
-x,-y+1/2,z+1/2
x,-y+1/2,-z+1/2
-x,y+1/2,-z+1/2
-x,-y+1/2,-z+1/2
x,y+1/2,-z+1/2
-x,y+1/2,z+1/2
x,-y+1/2,z+1/2
x+1/2,y,z+1/2
-x+1/2,-y,z+1/2
x+1/2,-y,-z+1/2
-x+1/2,y,-z+1/2
-x+1/2,-y,-z+1/2
x+1/2,y,-z+1/2
-x+1/2,y,z+1/2
x+1/2,-y,z+1/2
x+1/2,y+1/2,z
-x+1/2,-y+1/2,z
x+1/2,-y+1/2,-z
-x+1/2,y+1/2,-z
-x+1/2,-y+1/2,-z
x+1/2,y+1/2,-z
-x+1/2,y+1/2,z
x+1/2,-y+1/2,z

loop_
_atom_site_label
_atom_site_type_symbol
_atom_site_fract_x
_atom_site_fract_y
_atom_site_fract_z
_atom_site_occupancy
_atom_site_U_iso_or_equiv
Rb1 Rb 0 0 0.343 1 0.0
Pt1 Pt 0 0 0 1 0.0
S1 S 0 0.17 0.12 1 0.0
Pt2 Pt 0.25 0.25 0 1 0.0
